data_9000544
loop_
_publ_author_name
'Kampf, A. R.'
'Moore, P. B.'

_publ_section_title
;
 Melonjosephite, calcium iron hydroxy phosphate: its crystal structure
;
_journal_name_full 'American Mineralogist'
_journal_page_first 60
_journal_page_last 66
_journal_volume 62
_journal_year 1977
_chemical_formula_sum 'Ca Fe2 H O9 P2'
_chemical_name_mineral Melonjosephite
_space_group_IT_number 55
_symmetry_space_group_name_Hall '-P 2 2ab'
_symmetry_space_group_name_H-M 'P b a m'
_cell_angle_alpha 90
_cell_angle_beta 90
_cell_angle_gamma 90
_cell_length_a 9.542
_cell_length_b 10.834
_cell_length_c 6.374
_cell_formula_units_Z 4
_cell_volume 658.932
_database_code_amcsd 0000555
_exptl_crystal_density_diffrn 3.616
_cod_original_formula_sum 'Fe2 Ca P2 O9 H'
_cod_database_code 9000544

loop_
_space_group_symop_operation_xyz
x,y,z
1/2+x,1/2-y,z
1/2-x,1/2+y,-z
1/2-x,1/2+y,z
1/2+x,1/2-y,-z
x,y,-z
-x,-y,z
-x,-y,-z

loop_
_atom_site_label
_atom_site_fract_x
_atom_site_fract_y
_atom_site_fract_z
_atom_site_U_iso_or_equiv
Fe1 0.00000 0.00000 0.26700 0.00836
Fe2 0.34340 0.05530 0.50000 0.00735
Ca 0.42590 0.23240 0.00000 0.01216
P1 0.09210 0.24410 0.50000 0.00557
P2 0.20810 0.47790 0.00000 0.00608
O1 0.02850 0.18260 0.30280 0.00722
O2 0.25110 0.23070 0.50000 0.01089
O3 0.05020 0.38170 0.50000 0.00950
O4 0.37300 0.46910 0.00000 0.01140
O5 0.33920 0.05660 0.18660 0.00937
O6 0.15630 0.34660 0.00000 0.01241
O-h 0.34740 0.47250 0.50000 0.00988
H 0.32000 0.40000 0.50000 ?

loop_
_cod_related_entry_id
_cod_related_entry_database
_cod_related_entry_code
1 AMCSD 0000555
